data_4315182
loop_
_publ_author_name
'V. Koteswara Rao'
'K. Bharathi'
'Ramanath Prabhu'
'Manabendra Chandra'
'Srinivasan Natarajan'

_publ_section_title
;
 Two- and Three-Dimensional Open-Framework Uranium Arsenates: Synthesis,
 Structure, and Characterization
;
_journal_name_full 'Inorganic Chemistry'
_journal_page_first 2931
_journal_page_last 2947
_journal_paper_doi 10.1021/ic902472h
_journal_volume 49
_journal_year 2010
_chemical_formula_sum 'C H0 As0.5 F N O2 U0.5'
_chemical_formula_weight 233.49
_chemical_name_common 'Uranium Arsenate'
_chemical_name_systematic
;
 ?
;
_space_group_IT_number 70
_symmetry_cell_setting orthorhombic
_symmetry_space_group_name_Hall '-F 2uv 2vw'
_symmetry_space_group_name_H-M 'F d d d :2'
_atom_sites_solution_hydrogens geom
_atom_sites_solution_primary direct
_atom_sites_solution_secondary difmap
_audit_creation_method SHELXL-97
_cell_angle_alpha 90.00
_cell_angle_beta 90.00
_cell_angle_gamma 90.00
_cell_formula_units_Z 32
_cell_length_a 7.2852(6)
_cell_length_b 15.6714(13)
_cell_length_c 21.6630(18)
_cell_measurement_temperature 293(2)
_cell_volume 2473.2(4)
_computing_cell_refinement 'SMART (Bruker, 2000)'
_computing_data_collection 'SMART (Bruker, 2000)'
_computing_data_reduction 'SAINT (Bruker, 2000)'
_computing_molecular_graphics 'Ortep-3 for Windows (Farrugia, 1997) and CAMERON (Watkin et al., 1993)'
_computing_publication_material 'PLATON (Spek, 1990)'
_computing_structure_refinement 'SHELXL-97 (Sheldrick, 1997)'
_computing_structure_solution 'SIR92 (Altomare et al., 1993)'
_diffrn_ambient_temperature 293(2)
_diffrn_measured_fraction_theta_full 0.890
_diffrn_measured_fraction_theta_max 0.888
_diffrn_measurement_device_type 'Bruker SMART CCD area detector'
_diffrn_measurement_method '\f and \w scans'
_diffrn_radiation_monochromator graphite
_diffrn_radiation_source 'fine-focus sealed tube'
_diffrn_radiation_type MoK\a
_diffrn_radiation_wavelength 0.71073
_diffrn_reflns_av_R_equivalents 0.0431
_diffrn_reflns_av_sigmaI/netI 0.0283
_diffrn_reflns_limit_h_max 9
_diffrn_reflns_limit_h_min -9
_diffrn_reflns_limit_k_max 20
_diffrn_reflns_limit_k_min -20
_diffrn_reflns_limit_l_max 27
_diffrn_reflns_limit_l_min -25
_diffrn_reflns_number 4461
_diffrn_reflns_theta_full 25.00
_diffrn_reflns_theta_max 28.05
_diffrn_reflns_theta_min 5.20
_exptl_absorpt_coefficient_mu 31.580
_exptl_absorpt_correction_T_max 0.7430
_exptl_absorpt_correction_T_min 0.1049
_exptl_absorpt_correction_type multi-scan
_exptl_absorpt_process_details '(SADABS; Sheldrick, 1996)'
_exptl_crystal_colour Green
_exptl_crystal_density_diffrn 5.017
_exptl_crystal_density_method 'not measured'
_exptl_crystal_description Rod
_exptl_crystal_F_000 3216
_exptl_crystal_size_max 0.13
_exptl_crystal_size_mid 0.02
_exptl_crystal_size_min 0.01
_refine_diff_density_max 2.514
_refine_diff_density_min -1.398
_refine_diff_density_rms 0.247
_refine_ls_extinction_coef 0.00146(6)
_refine_ls_extinction_expression Fc^*^=kFc[1+0.001xFc^2^\l^3^/sin(2\q)]^-1/4^
_refine_ls_extinction_method SHELXL
_refine_ls_goodness_of_fit_ref 1.040
_refine_ls_hydrogen_treatment mixed
_refine_ls_matrix_type full
_refine_ls_number_parameters 47
_refine_ls_number_reflns 673
_refine_ls_number_restraints 1
_refine_ls_restrained_S_all 1.039
_refine_ls_R_factor_all 0.0269
_refine_ls_R_factor_gt 0.0222
_refine_ls_shift/su_max 0.000
_refine_ls_shift/su_mean 0.000
_refine_ls_structure_factor_coef Fsqd
_refine_ls_weighting_details 'calc w=1/[\s^2^(Fo^2^)+(0.0316P)^2^+11.3700P] where P=(Fo^2^+2Fc^2^)/3'
_refine_ls_weighting_scheme calc
_refine_ls_wR_factor_gt 0.0494
_refine_ls_wR_factor_ref 0.0518
_reflns_number_gt 585
_reflns_number_total 673
_reflns_threshold_expression >2sigma(I)
_cod_data_source_file ic902472h_si_002.cif
_cod_data_source_block IV_m
_cod_depositor_comments
;
The following automatic conversions were performed:

'_symmetry_cell_setting' value 'Orthorhombic' changed to
'orthorhombic' according to the built-in table from CIF Core
dictionary named 'cif_core.dic' version 2.4.1 from 2010-06-29.

Automatic conversion script
Id: cif_fix_values 1646 2011-03-28 12:23:43Z adriana 
;
_cod_original_sg_symbol_H-M 'F d d d'
_cod_original_formula_sum 'C H0 As0.50 F N O2 U0.50'
_cod_database_code 4315182

loop_
_symmetry_equiv_pos_as_xyz
'x, y, z'
'-x+3/4, -y+3/4, z'
'-x+3/4, y, -z+3/4'
'x, -y+3/4, -z+3/4'
'x, y+1/2, z+1/2'
'-x+3/4, -y+5/4, z+1/2'
'-x+3/4, y+1/2, -z+5/4'
'x, -y+5/4, -z+5/4'
'x+1/2, y, z+1/2'
'-x+5/4, -y+3/4, z+1/2'
'-x+5/4, y, -z+5/4'
'x+1/2, -y+3/4, -z+5/4'
'x+1/2, y+1/2, z'
'-x+5/4, -y+5/4, z'
'-x+5/4, y+1/2, -z+3/4'
'x+1/2, -y+5/4, -z+3/4'
'-x, -y, -z'
'x-3/4, y-3/4, -z'
'x-3/4, -y, z-3/4'
'-x, y-3/4, z-3/4'
'-x, -y+1/2, -z+1/2'
'x-3/4, y-1/4, -z+1/2'
'x-3/4, -y+1/2, z-1/4'
'-x, y-1/4, z-1/4'
'-x+1/2, -y, -z+1/2'
'x-1/4, y-3/4, -z+1/2'
'x-1/4, -y, z-1/4'
'-x+1/2, y-3/4, z-1/4'
'-x+1/2, -y+1/2, -z'
'x-1/4, y-1/4, -z'
'x-1/4, -y+1/2, z-3/4'
'-x+1/2, y-1/4, z-3/4'

loop_
_atom_site_label
_atom_site_type_symbol
_atom_site_fract_x
_atom_site_fract_y
_atom_site_fract_z
_atom_site_U_iso_or_equiv
_atom_site_adp_type
_atom_site_occupancy
_atom_site_symmetry_multiplicity
_atom_site_calc_flag
_atom_site_refinement_flags
_atom_site_disorder_assembly
_atom_site_disorder_group
U1 U 0.1250 0.321916(14) 0.1250 0.00680(17) Uani 1 2 d S . .
As1 As 0.3750 0.3750 -0.01639(4) 0.0094(2) Uani 1 2 d S . .
F1 F 0.4303(5) 0.3012(2) 0.1406(2) 0.0231(9) Uani 1 1 d . . .
O1 O 0.3937(6) 0.4619(3) -0.0602(2) 0.0223(10) Uani 1 1 d . . .
O2 O 0.1882(7) 0.3856(3) 0.0284(2) 0.0236(10) Uani 1 1 d . . .
N1 N 0.6160(12) 0.1747(6) 0.2032(4) 0.058(2) Uiso 1 1 d D . .
C1 C 0.5565(16) 0.1167(7) 0.1516(5) 0.063(3) Uiso 1 1 d D . .

loop_
_atom_site_aniso_label
_atom_site_aniso_U_11
_atom_site_aniso_U_22
_atom_site_aniso_U_33
_atom_site_aniso_U_23
_atom_site_aniso_U_13
_atom_site_aniso_U_12
U1 0.0106(2) 0.0022(2) 0.0076(2) 0.000 0.00107(9) 0.000
As1 0.0205(4) 0.0018(3) 0.0058(4) 0.000 0.000 0.0010(3)
F1 0.0170(17) 0.0015(16) 0.051(3) 0.0088(16) -0.0088(16) -0.0032(12)
O1 0.032(3) 0.013(2) 0.022(3) 0.0107(19) -0.0071(18) -0.0019(18)
O2 0.035(3) 0.015(2) 0.020(3) 0.0094(18) 0.014(2) 0.0139(19)

loop_
_atom_type_symbol
_atom_type_description
_atom_type_scat_dispersion_real
_atom_type_scat_dispersion_imag
_atom_type_scat_source
C C 0.0033 0.0016 'International Tables Vol C Tables 4.2.6.8 and 6.1.1.4'
H H 0.0000 0.0000 'International Tables Vol C Tables 4.2.6.8 and 6.1.1.4'
N N 0.0061 0.0033 'International Tables Vol C Tables 4.2.6.8 and 6.1.1.4'
O O 0.0106 0.0060 'International Tables Vol C Tables 4.2.6.8 and 6.1.1.4'
F F 0.0171 0.0103 'International Tables Vol C Tables 4.2.6.8 and 6.1.1.4'
As As 0.0499 2.0058 'International Tables Vol C Tables 4.2.6.8 and 6.1.1.4'
U U -9.6767 9.6646 'International Tables Vol C Tables 4.2.6.8 and 6.1.1.4'

loop_
_geom_angle_atom_site_label_1
_geom_angle_atom_site_label_2
_geom_angle_atom_site_label_3
_geom_angle
_geom_angle_site_symmetry_1
_geom_angle_site_symmetry_3
_geom_angle_publ_flag
O1 U1 O1 78.5(3) 32_556 30 ?
O1 U1 F1 81.68(16) 32_556 . ?
O1 U1 F1 85.60(17) 30 . ?
O1 U1 F1 85.60(17) 32_556 11_454 ?
O1 U1 F1 81.68(16) 30 11_454 ?
F1 U1 F1 163.55(18) . 11_454 ?
O1 U1 O2 75.94(18) 32_556 11_454 ?
O1 U1 O2 153.70(17) 30 11_454 ?
F1 U1 O2 96.83(17) . 11_454 ?
F1 U1 O2 90.10(16) 11_454 11_454 ?
O1 U1 O2 153.70(17) 32_556 . ?
O1 U1 O2 75.94(18) 30 . ?
F1 U1 O2 90.10(16) . . ?
F1 U1 O2 96.83(17) 11_454 . ?
O2 U1 O2 130.1(2) 11_454 . ?
O1 U1 F1 124.97(18) 32_556 2 ?
O1 U1 F1 132.51(15) 30 2 ?
F1 U1 F1 62.11(15) . 2 ?
F1 U1 F1 134.31(9) 11_454 2 ?
O2 U1 F1 69.51(14) 11_454 2 ?
O2 U1 F1 70.68(17) . 2 ?
O1 U1 F1 132.51(15) 32_556 12_454 ?
O1 U1 F1 124.97(18) 30 12_454 ?
F1 U1 F1 134.31(9) . 12_454 ?
F1 U1 F1 62.11(15) 11_454 12_454 ?
O2 U1 F1 70.68(17) 11_454 12_454 ?
O2 U1 F1 69.51(14) . 12_454 ?
F1 U1 F1 72.49(18) 2 12_454 ?
O1 U1 U1 112.17(12) 32_556 2 ?
O1 U1 U1 105.43(12) 30 2 ?
F1 U1 U1 33.84(9) . 2 ?
F1 U1 U1 161.70(10) 11_454 2 ?
O2 U1 U1 90.10(11) 11_454 2 ?
O2 U1 U1 69.36(13) . 2 ?
F1 U1 U1 30.89(8) 2 2 ?
F1 U1 U1 100.84(8) 12_454 2 ?
O1 U1 U1 105.43(12) 32_556 2_455 ?
O1 U1 U1 112.17(12) 30 2_455 ?
F1 U1 U1 161.70(10) . 2_455 ?
F1 U1 U1 33.84(9) 11_454 2_455 ?
O2 U1 U1 69.36(13) 11_454 2_455 ?
O2 U1 U1 90.10(11) . 2_455 ?
F1 U1 U1 100.84(8) 2 2_455 ?
F1 U1 U1 30.89(8) 12_454 2_455 ?
U1 U1 U1 130.902(13) 2 2_455 ?
O1 As1 O1 110.5(3) 2 . ?
O1 As1 O2 108.3(2) 2 2 ?
O1 As1 O2 110.1(2) . 2 ?
O1 As1 O2 110.1(2) 2 . ?
O1 As1 O2 108.3(2) . . ?
O2 As1 O2 109.5(4) 2 . ?
U1 F1 U1 115.27(14) . 2 ?
As1 O1 U1 170.8(3) . 18_665 ?
As1 O2 U1 128.8(2) . . ?
C1 N1 C1 41.2(9) 14_545 . ?
C1 N1 N1 60.5(6) 14_545 14_545 ?
C1 N1 N1 54.7(6) . 14_545 ?
C1 C1 C1 86.8(5) 14_545 8_544 ?
C1 C1 N1 74.3(9) 14_545 14_545 ?
C1 C1 N1 151.0(9) 8_544 14_545 ?
C1 C1 N1 64.5(8) 14_545 . ?
C1 C1 N1 126.3(14) 8_544 . ?
N1 C1 N1 64.8(9) 14_545 . ?
C1 C1 C1 50.7(9) 14_545 11_554 ?
C1 C1 C1 42.5(8) 8_544 11_554 ?
N1 C1 C1 109.7(11) 14_545 11_554 ?
N1 C1 C1 111.9(9) . 11_554 ?

loop_
_geom_bond_atom_site_label_1
_geom_bond_atom_site_label_2
_geom_bond_distance
_geom_bond_site_symmetry_2
_geom_bond_publ_flag
U1 O1 2.227(5) 32_556 ?
U1 O1 2.227(5) 30 ?
U1 F1 2.273(3) . ?
U1 F1 2.273(3) 11_454 ?
U1 O2 2.364(4) 11_454 ?
U1 O2 2.364(4) . ?
U1 F1 2.466(4) 2 ?
U1 F1 2.466(4) 12_454 ?
U1 U1 4.0046(3) 2 ?
U1 U1 4.0046(3) 2_455 ?
As1 O1 1.666(5) 2 ?
As1 O1 1.666(5) . ?
As1 O2 1.679(5) 2 ?
As1 O2 1.679(4) . ?
F1 U1 2.466(4) 2 ?
O1 U1 2.227(5) 18_665 ?
N1 C1 1.411(14) 14_545 ?
N1 C1 1.505(9) . ?
N1 N1 1.56(2) 14_545 ?
C1 C1 1.03(2) 14_545 ?
C1 C1 1.18(2) 8_544 ?
C1 N1 1.411(14) 14_545 ?
C1 C1 1.52(2) 11_554 ?
